data_4328840
loop_
_publ_author_name
'Andreas Gl\"ockner'
'Thomas Bannenberg'
'Constantin G. Daniliuc'
'Peter G. Jones'
'Matthias Tamm'

_publ_contact_author
;
        Peter G. Jones
        Institut f\"ur Anorganische und Analytische Chemie
        Technische Universit\"at Braunschweig
        Postfach 3329
        38023 Braunschweig
        Germany
;
_publ_contact_author_email p.jones@tu-bs.de
_publ_contact_author_fax '049 531 391-5387'
_publ_contact_author_phone '049 531 391-5382'
_publ_section_title
;
 From a Cycloheptatrienylzirconium Allyl Complex to a
 Cycloheptatrienylzirconium Imidazolin-2-iminato "Pogo Stick" Complex with
 Imido-Type Reactivity
;
_journal_name_full 'Inorganic Chemistry'
_journal_page_first 4368
_journal_page_last 4378
_journal_paper_doi 10.1021/ic300129z
_journal_volume 51
_journal_year 2012
_chemical_formula_sum 'C43 H65 N3 Si2 Zr'
_chemical_formula_weight 771.38
_chemical_name_systematic
; 
 ? 
;
_space_group_IT_number 14
_symmetry_cell_setting monoclinic
_symmetry_space_group_name_Hall '-P 2yn'
_symmetry_space_group_name_H-M 'P 1 21/n 1'
_atom_sites_solution_hydrogens geom
_atom_sites_solution_primary direct
_atom_sites_solution_secondary difmap
_audit_creation_method SHELXL-97
_cell_angle_alpha 90.00
_cell_angle_beta 94.2383(8)
_cell_angle_gamma 90.00
_cell_formula_units_Z 4
_cell_length_a 10.2512(2)
_cell_length_b 20.1854(2)
_cell_length_c 20.1059(2)
_cell_measurement_reflns_used 34280
_cell_measurement_temperature 100(2)
_cell_measurement_theta_max 75.8085
_cell_measurement_theta_min 4.3211
_cell_volume 4149.03(10)
_computing_cell_refinement
; 
CrysAlisPro, Oxford Diffraction Ltd., 
Version 1.171.33.55 (release 05-01-2010 CrysAlis171 .NET) 
(compiled Jan  5 2010,16:28:46) 
;
_computing_data_collection
; 
CrysAlisPro, Oxford Diffraction Ltd., 
Version 1.171.33.55 (release 05-01-2010 CrysAlis171 .NET) 
(compiled Jan  5 2010,16:28:46) 
;
_computing_data_reduction
; 
CrysAlisPro, Oxford Diffraction Ltd., 
Version 1.171.33.55 (release 05-01-2010 CrysAlis171 .NET) 
(compiled Jan  5 2010,16:28:46) 
;
_computing_molecular_graphics 'BRUKER XP'
_computing_publication_material SHELXL-97
_computing_structure_refinement 'SHELXL-97 (Sheldrick, 1997)'
_computing_structure_solution 'SHELXS-97 (Sheldrick, 1990)'
_diffrn_ambient_temperature 100(2)
_diffrn_detector_area_resol_mean 10.3543
_diffrn_measured_fraction_theta_full 0.999
_diffrn_measured_fraction_theta_max 0.993
_diffrn_measurement_device_type 'Xcalibur, Atlas, Nova'
_diffrn_measurement_method '\w scans'
_diffrn_radiation_monochromator mirror
_diffrn_radiation_source 'Nova (Cu) X-ray Source'
_diffrn_radiation_type 'Cu K\a'
_diffrn_radiation_wavelength 1.54184
_diffrn_reflns_av_R_equivalents 0.0289
_diffrn_reflns_av_sigmaI/netI 0.0158
_diffrn_reflns_limit_h_max 12
_diffrn_reflns_limit_h_min -12
_diffrn_reflns_limit_k_max 17
_diffrn_reflns_limit_k_min -25
_diffrn_reflns_limit_l_max 24
_diffrn_reflns_limit_l_min -25
_diffrn_reflns_number 48648
_diffrn_reflns_theta_full 72.50
_diffrn_reflns_theta_max 76.00
_diffrn_reflns_theta_min 4.38
_exptl_absorpt_coefficient_mu 2.957
_exptl_absorpt_correction_T_max 1.00000
_exptl_absorpt_correction_T_min 0.79803
_exptl_absorpt_correction_type multi-scan
_exptl_absorpt_process_details
; 
CrysAlisPro, Oxford Diffraction Ltd., 
Version 1.171.33.55 (release 05-01-2010 CrysAlis171 .NET) 
(compiled Jan  5 2010,16:28:46) 
;
_exptl_crystal_colour 'dark violet'
_exptl_crystal_density_diffrn 1.235
_exptl_crystal_description prism
_exptl_crystal_F_000 1648
_exptl_crystal_size_max 0.19
_exptl_crystal_size_mid 0.11
_exptl_crystal_size_min 0.07
_refine_diff_density_max 0.318
_refine_diff_density_min -0.415
_refine_diff_density_rms 0.048
_refine_ls_extinction_method none
_refine_ls_goodness_of_fit_ref 1.058
_refine_ls_hydrogen_treatment mixed
_refine_ls_matrix_type full
_refine_ls_number_parameters 500
_refine_ls_number_reflns 8610
_refine_ls_number_restraints 0
_refine_ls_restrained_S_all 1.058
_refine_ls_R_factor_all 0.0282
_refine_ls_R_factor_gt 0.0253
_refine_ls_shift/su_max 0.001
_refine_ls_shift/su_mean 0.000
_refine_ls_structure_factor_coef Fsqd
_refine_ls_weighting_details 'calc w=1/[\s^2^(Fo^2^)+(0.0312P)^2^+2.2405P] where P=(Fo^2^+2Fc^2^)/3'
_refine_ls_weighting_scheme calc
_refine_ls_wR_factor_gt 0.0629
_refine_ls_wR_factor_ref 0.0645
_reflns_number_gt 7946
_reflns_number_total 8610
_reflns_threshold_expression >2sigma(I)
_cod_data_source_file ic300129z_si_001_3.cif
_cod_data_source_block andyg17
_cod_original_sg_symbol_H-M 'P 21/n'
_cod_database_code 4328840

loop_
_symmetry_equiv_pos_as_xyz
'x, y, z'
'-x+1/2, y+1/2, -z+1/2'
'-x, -y, -z'
'x-1/2, -y-1/2, z-1/2'

loop_
_atom_site_label
_atom_site_type_symbol
_atom_site_fract_x
_atom_site_fract_y
_atom_site_fract_z
_atom_site_U_iso_or_equiv
_atom_site_adp_type
_atom_site_occupancy
_atom_site_symmetry_multiplicity
_atom_site_calc_flag
_atom_site_refinement_flags
Zr Zr 0.320655(11) 0.216343(6) 0.255859(6) 0.01788(4) Uani 1 1 d .
Si1 Si 0.37365(4) 0.054694(19) 0.36220(2) 0.02173(9) Uani 1 1 d .
Si2 Si 0.56823(5) 0.32407(2) 0.36430(2) 0.02526(9) Uani 1 1 d .
N1 N 0.47048(13) 0.21991(6) 0.17463(6) 0.0193(2) Uani 1 1 d .
H01 H 0.486(2) 0.2602(11) 0.1782(11) 0.032(5) Uiso 1 1 d .
N2 N 0.49589(12) 0.13850(6) 0.08910(6) 0.0174(2) Uani 1 1 d .
N3 N 0.52016(12) 0.24284(6) 0.06225(6) 0.0183(2) Uani 1 1 d .
C1 C 0.11990(16) 0.18809(10) 0.30004(9) 0.0320(4) Uani 1 1 d .
H1 H 0.110(2) 0.1577(10) 0.3330(10) 0.031(5) Uiso 1 1 d .
C2 C 0.15729(18) 0.25136(11) 0.32513(11) 0.0414(5) Uani 1 1 d .
H2 H 0.168(2) 0.2523(12) 0.3695(12) 0.043(6) Uiso 1 1 d .
C3 C 0.20265(19) 0.30660(10) 0.28965(13) 0.0453(5) Uani 1 1 d .
H3 H 0.234(2) 0.3387(13) 0.3152(13) 0.054(7) Uiso 1 1 d .
C4 C 0.20796(18) 0.31451(9) 0.21947(13) 0.0425(5) Uani 1 1 d .
H4 H 0.249(2) 0.3549(12) 0.2056(12) 0.049(6) Uiso 1 1 d .
C5 C 0.17978(17) 0.26739(9) 0.16931(11) 0.0357(4) Uani 1 1 d .
H5 H 0.206(2) 0.2796(12) 0.1260(13) 0.050(7) Uiso 1 1 d .
C6 C 0.14140(16) 0.20021(9) 0.17487(9) 0.0290(3) Uani 1 1 d .
H6 H 0.138(2) 0.1741(11) 0.1334(11) 0.037(6) Uiso 1 1 d .
C7 C 0.11560(15) 0.16508(8) 0.23348(9) 0.0264(3) Uani 1 1 d .
H7 H 0.100(2) 0.1200(10) 0.2275(10) 0.030(5) Uiso 1 1 d .
C8 C 0.49218(13) 0.20180(7) 0.11386(7) 0.0169(3) Uani 1 1 d .
C9 C 0.52511(14) 0.14146(7) 0.02212(7) 0.0203(3) Uani 1 1 d .
H9 H 0.5324 0.1046 -0.0068 0.024 Uiso 1 1 calc R
C10 C 0.54096(15) 0.20516(7) 0.00602(7) 0.0209(3) Uani 1 1 d .
H10 H 0.5625 0.2216 -0.0361 0.025 Uiso 1 1 calc R
C11 C 0.49084(14) 0.07617(7) 0.12442(7) 0.0178(3) Uani 1 1 d .
C12 C 0.59645(14) 0.05789(7) 0.16940(7) 0.0191(3) Uani 1 1 d .
C13 C 0.59568(15) -0.00625(7) 0.19513(8) 0.0228(3) Uani 1 1 d .
H13 H 0.6652 -0.0200 0.2259 0.027 Uiso 1 1 calc R
C14 C 0.49565(16) -0.05060(7) 0.17681(8) 0.0245(3) Uani 1 1 d .
H14 H 0.4983 -0.0944 0.1941 0.029 Uiso 1 1 calc R
C15 C 0.39237(15) -0.03070(7) 0.13336(8) 0.0231(3) Uani 1 1 d .
H15 H 0.3239 -0.0611 0.1215 0.028 Uiso 1 1 calc R
C16 C 0.38636(14) 0.03315(7) 0.10654(7) 0.0190(3) Uani 1 1 d .
C17 C 0.71008(14) 0.10479(7) 0.18839(7) 0.0203(3) Uani 1 1 d .
H17 H 0.6733 0.1505 0.1913 0.024 Uiso 1 1 calc R
C18 C 0.80786(15) 0.10550(8) 0.13425(8) 0.0244(3) Uani 1 1 d .
H18A H 0.8450 0.0611 0.1299 0.029 Uiso 1 1 calc R
H18B H 0.8782 0.1370 0.1466 0.029 Uiso 1 1 calc R
H18C H 0.7629 0.1188 0.0916 0.029 Uiso 1 1 calc R
C19 C 0.78209(16) 0.08872(8) 0.25607(8) 0.0265(3) Uani 1 1 d .
H19A H 0.7186 0.0846 0.2899 0.032 Uiso 1 1 calc R
H19B H 0.8440 0.1244 0.2686 0.032 Uiso 1 1 calc R
H19C H 0.8298 0.0469 0.2529 0.032 Uiso 1 1 calc R
C20 C 0.26943(14) 0.05244(7) 0.05951(7) 0.0210(3) Uani 1 1 d .
H20 H 0.2751 0.1009 0.0497 0.025 Uiso 1 1 calc R
C21 C 0.14085(15) 0.03916(8) 0.09180(9) 0.0278(3) Uani 1 1 d .
H21A H 0.1273 -0.0087 0.0953 0.033 Uiso 1 1 calc R
H21B H 0.0679 0.0588 0.0643 0.033 Uiso 1 1 calc R
H21C H 0.1452 0.0590 0.1364 0.033 Uiso 1 1 calc R
C22 C 0.26861(16) 0.01426(8) -0.00630(8) 0.0275(3) Uani 1 1 d .
H22A H 0.3497 0.0233 -0.0276 0.033 Uiso 1 1 calc R
H22B H 0.1935 0.0283 -0.0359 0.033 Uiso 1 1 calc R
H22C H 0.2621 -0.0333 0.0025 0.033 Uiso 1 1 calc R
C23 C 0.53910(14) 0.31330(7) 0.07045(7) 0.0197(3) Uani 1 1 d .
C24 C 0.65383(15) 0.33509(7) 0.10641(8) 0.0229(3) Uani 1 1 d .
C25 C 0.66830(16) 0.40312(8) 0.11694(8) 0.0280(3) Uani 1 1 d .
H25 H 0.7441 0.4194 0.1417 0.034 Uiso 1 1 calc R
C26 C 0.57362(17) 0.44701(8) 0.09179(9) 0.0302(3) Uani 1 1 d .
H26 H 0.5843 0.4931 0.1001 0.036 Uiso 1 1 calc R
C27 C 0.46349(16) 0.42455(8) 0.05472(8) 0.0273(3) Uani 1 1 d .
H27 H 0.4009 0.4556 0.0367 0.033 Uiso 1 1 calc R
C28 C 0.44271(15) 0.35699(7) 0.04338(7) 0.0214(3) Uani 1 1 d .
C29 C 0.76372(15) 0.28761(8) 0.12895(8) 0.0247(3) Uani 1 1 d .
H29 H 0.7253 0.2422 0.1306 0.030 Uiso 1 1 calc R
C30 C 0.86519(18) 0.28679(9) 0.07702(9) 0.0327(4) Uani 1 1 d .
H30A H 0.8225 0.2753 0.0333 0.039 Uiso 1 1 calc R
H30B H 0.9328 0.2539 0.0897 0.039 Uiso 1 1 calc R
H30C H 0.9054 0.3307 0.0747 0.039 Uiso 1 1 calc R
C31 C 0.82798(19) 0.30315(11) 0.19797(9) 0.0380(4) Uani 1 1 d .
H31A H 0.8734 0.3458 0.1968 0.046 Uiso 1 1 calc R
H31B H 0.8910 0.2682 0.2113 0.046 Uiso 1 1 calc R
H31C H 0.7608 0.3054 0.2302 0.046 Uiso 1 1 calc R
C32 C 0.32368(15) 0.33355(8) 0.00051(8) 0.0237(3) Uani 1 1 d .
H32 H 0.3100 0.2856 0.0103 0.028 Uiso 1 1 calc R
C33 C 0.19853(17) 0.37092(9) 0.01440(9) 0.0319(4) Uani 1 1 d .
H33A H 0.1878 0.3706 0.0624 0.038 Uiso 1 1 calc R
H33B H 0.1231 0.3493 -0.0093 0.038 Uiso 1 1 calc R
H33C H 0.2046 0.4168 -0.0011 0.038 Uiso 1 1 calc R
C34 C 0.34774(18) 0.34001(8) -0.07378(8) 0.0302(3) Uani 1 1 d .
H34A H 0.3646 0.3865 -0.0843 0.036 Uiso 1 1 calc R
H34B H 0.2704 0.3245 -0.1010 0.036 Uiso 1 1 calc R
H34C H 0.4236 0.3131 -0.0835 0.036 Uiso 1 1 calc R
C35 C 0.44123(15) 0.12742(7) 0.32063(7) 0.0210(3) Uani 1 1 d .
H35 H 0.4881(19) 0.1177(9) 0.2840(10) 0.025(5) Uiso 1 1 d .
C36 C 0.47160(15) 0.18811(7) 0.35317(7) 0.0220(3) Uani 1 1 d .
H36 H 0.4328(18) 0.1955(9) 0.3959(10) 0.022(4) Uiso 1 1 d .
C37 C 0.53195(15) 0.24301(7) 0.32470(7) 0.0220(3) Uani 1 1 d .
H37 H 0.580(2) 0.2342(10) 0.2882(10) 0.030(5) Uiso 1 1 d .
C38 C 0.24286(17) 0.01029(8) 0.30960(8) 0.0288(3) Uani 1 1 d .
H38A H 0.1639 0.0378 0.3051 0.035 Uiso 1 1 calc R
H38B H 0.2228 -0.0318 0.3308 0.035 Uiso 1 1 calc R
H38C H 0.2734 0.0017 0.2654 0.035 Uiso 1 1 calc R
C39 C 0.50853(17) -0.00705(8) 0.38103(9) 0.0317(4) Uani 1 1 d .
H39A H 0.5413 -0.0226 0.3392 0.038 Uiso 1 1 calc R
H39B H 0.4748 -0.0447 0.4053 0.038 Uiso 1 1 calc R
H39C H 0.5799 0.0140 0.4085 0.038 Uiso 1 1 calc R
C40 C 0.30724(19) 0.08112(8) 0.44248(8) 0.0314(4) Uani 1 1 d .
H40A H 0.3788 0.0979 0.4729 0.038 Uiso 1 1 calc R
H40B H 0.2662 0.0431 0.4630 0.038 Uiso 1 1 calc R
H40C H 0.2421 0.1161 0.4336 0.038 Uiso 1 1 calc R
C41 C 0.4696(2) 0.33594(9) 0.43854(9) 0.0415(5) Uani 1 1 d .
H41A H 0.3767 0.3294 0.4251 0.050 Uiso 1 1 calc R
H41B H 0.4833 0.3809 0.4561 0.050 Uiso 1 1 calc R
H41C H 0.4976 0.3037 0.4731 0.050 Uiso 1 1 calc R
C42 C 0.74642(19) 0.32933(9) 0.39238(10) 0.0356(4) Uani 1 1 d .
H42A H 0.7643 0.3018 0.4321 0.043 Uiso 1 1 calc R
H42B H 0.7695 0.3754 0.4030 0.043 Uiso 1 1 calc R
H42C H 0.7986 0.3135 0.3567 0.043 Uiso 1 1 calc R
C43 C 0.53517(18) 0.39424(8) 0.30422(9) 0.0312(4) Uani 1 1 d .
H43A H 0.5798 0.3859 0.2636 0.037 Uiso 1 1 calc R
H43B H 0.5677 0.4357 0.3248 0.037 Uiso 1 1 calc R
H43C H 0.4408 0.3978 0.2929 0.037 Uiso 1 1 calc R

loop_
_atom_site_aniso_label
_atom_site_aniso_U_11
_atom_site_aniso_U_22
_atom_site_aniso_U_33
_atom_site_aniso_U_23
_atom_site_aniso_U_13
_atom_site_aniso_U_12
Zr 0.01653(7) 0.01581(7) 0.02145(7) -0.00124(4) 0.00236(4) 0.00073(4)
Si1 0.0268(2) 0.01651(18) 0.02188(19) 0.00062(14) 0.00136(15) -0.00168(15)
Si2 0.0335(2) 0.01945(19) 0.0224(2) -0.00101(15) -0.00050(17) -0.00688(16)
N1 0.0231(6) 0.0153(6) 0.0198(6) -0.0011(4) 0.0022(5) -0.0011(5)
N2 0.0186(6) 0.0155(5) 0.0181(6) 0.0000(4) 0.0006(4) 0.0003(4)
N3 0.0203(6) 0.0157(6) 0.0191(6) 0.0020(4) 0.0024(5) 0.0005(4)
C1 0.0211(8) 0.0405(10) 0.0354(9) -0.0018(8) 0.0090(7) -0.0036(7)
C2 0.0261(9) 0.0540(12) 0.0457(11) -0.0208(9) 0.0133(8) 0.0029(8)
C3 0.0287(9) 0.0291(9) 0.0785(16) -0.0262(10) 0.0060(9) 0.0064(7)
C4 0.0251(9) 0.0220(8) 0.0800(16) 0.0073(9) 0.0007(9) 0.0065(7)
C5 0.0229(8) 0.0331(9) 0.0499(11) 0.0160(8) -0.0060(8) 0.0031(7)
C6 0.0210(8) 0.0326(8) 0.0323(9) 0.0032(7) -0.0055(6) 0.0000(6)
C7 0.0175(7) 0.0259(8) 0.0357(9) 0.0009(6) 0.0003(6) -0.0033(6)
C8 0.0135(6) 0.0159(6) 0.0210(7) 0.0006(5) -0.0002(5) -0.0003(5)
C9 0.0231(7) 0.0200(7) 0.0179(7) -0.0016(5) 0.0016(5) 0.0025(5)
C10 0.0232(7) 0.0220(7) 0.0178(7) 0.0016(5) 0.0029(5) 0.0019(6)
C11 0.0201(7) 0.0145(6) 0.0188(6) -0.0004(5) 0.0024(5) 0.0006(5)
C12 0.0199(7) 0.0185(7) 0.0192(7) -0.0020(5) 0.0021(5) 0.0010(5)
C13 0.0232(7) 0.0215(7) 0.0234(7) 0.0036(6) -0.0015(6) 0.0031(6)
C14 0.0284(8) 0.0173(7) 0.0277(8) 0.0034(6) 0.0007(6) 0.0008(6)
C15 0.0239(7) 0.0184(7) 0.0267(7) -0.0006(6) 0.0007(6) -0.0037(6)
C16 0.0199(7) 0.0170(6) 0.0200(7) -0.0019(5) 0.0019(5) 0.0002(5)
C17 0.0184(7) 0.0197(7) 0.0225(7) -0.0018(5) -0.0013(5) 0.0008(5)
C18 0.0214(7) 0.0260(7) 0.0256(7) -0.0018(6) 0.0008(6) -0.0023(6)
C19 0.0223(7) 0.0316(8) 0.0249(8) -0.0006(6) -0.0031(6) -0.0021(6)
C20 0.0205(7) 0.0176(7) 0.0242(7) -0.0008(5) -0.0018(6) -0.0006(5)
C21 0.0217(8) 0.0277(8) 0.0340(9) 0.0007(6) 0.0019(6) 0.0001(6)
C22 0.0292(8) 0.0263(8) 0.0261(8) -0.0036(6) -0.0040(6) 0.0023(6)
C23 0.0213(7) 0.0165(7) 0.0217(7) 0.0021(5) 0.0036(5) -0.0003(5)
C24 0.0227(7) 0.0212(7) 0.0248(7) 0.0044(6) 0.0029(6) -0.0021(6)
C25 0.0285(8) 0.0233(7) 0.0318(8) 0.0010(6) -0.0016(6) -0.0065(6)
C26 0.0358(9) 0.0171(7) 0.0377(9) 0.0012(6) 0.0031(7) -0.0040(6)
C27 0.0300(8) 0.0192(7) 0.0327(8) 0.0044(6) 0.0028(6) 0.0038(6)
C28 0.0232(7) 0.0192(7) 0.0222(7) 0.0042(5) 0.0039(6) 0.0012(6)
C29 0.0201(7) 0.0240(7) 0.0295(8) 0.0053(6) -0.0008(6) -0.0020(6)
C30 0.0288(9) 0.0402(10) 0.0289(8) 0.0036(7) 0.0012(7) 0.0080(7)
C31 0.0320(9) 0.0547(11) 0.0269(9) 0.0039(8) -0.0009(7) 0.0106(8)
C32 0.0241(7) 0.0208(7) 0.0256(8) 0.0042(6) -0.0010(6) 0.0018(6)
C33 0.0258(8) 0.0315(8) 0.0382(9) 0.0062(7) -0.0001(7) 0.0058(7)
C34 0.0349(9) 0.0289(8) 0.0263(8) 0.0049(6) -0.0013(7) 0.0001(7)
C35 0.0223(7) 0.0199(7) 0.0209(7) 0.0001(5) 0.0017(6) -0.0006(5)
C36 0.0249(7) 0.0210(7) 0.0199(7) 0.0013(6) -0.0008(6) -0.0007(6)
C37 0.0254(7) 0.0203(7) 0.0200(7) -0.0004(6) -0.0009(6) -0.0036(6)
C38 0.0340(9) 0.0215(7) 0.0305(8) -0.0018(6) 0.0000(7) -0.0057(6)
C39 0.0351(9) 0.0233(8) 0.0362(9) 0.0061(7) -0.0004(7) 0.0018(7)
C40 0.0437(10) 0.0258(8) 0.0255(8) -0.0003(6) 0.0071(7) -0.0063(7)
C41 0.0636(13) 0.0327(9) 0.0297(9) -0.0091(7) 0.0131(9) -0.0139(9)
C42 0.0405(10) 0.0254(8) 0.0385(10) 0.0006(7) -0.0127(8) -0.0092(7)
C43 0.0352(9) 0.0222(7) 0.0358(9) 0.0032(7) 0.0009(7) -0.0020(7)

loop_
_atom_type_symbol
_atom_type_description
_atom_type_scat_dispersion_real
_atom_type_scat_dispersion_imag
_atom_type_scat_source
C C 0.0181 0.0091 'International Tables Vol C Tables 4.2.6.8 and 6.1.1.4'
H H 0.0000 0.0000 'International Tables Vol C Tables 4.2.6.8 and 6.1.1.4'
N N 0.0311 0.0180 'International Tables Vol C Tables 4.2.6.8 and 6.1.1.4'
Si Si 0.2541 0.3302 'International Tables Vol C Tables 4.2.6.8 and 6.1.1.4'
Zr Zr -0.1862 2.2449 'International Tables Vol C Tables 4.2.6.8 and 6.1.1.4'

loop_
_geom_angle_atom_site_label_1
_geom_angle_atom_site_label_2
_geom_angle_atom_site_label_3
_geom_angle
C3 Zr N1 124.63(7)
C3 Zr C7 85.62(6)
N1 Zr C7 120.39(5)
C3 Zr C2 35.31(8)
N1 Zr C2 159.78(7)
C7 Zr C2 65.35(7)
C3 Zr C1 65.96(7)
N1 Zr C1 155.20(6)
C7 Zr C1 34.82(6)
C2 Zr C1 34.79(7)
C3 Zr C4 35.28(9)
N1 Zr C4 95.11(6)
C7 Zr C4 84.32(6)
C2 Zr C4 65.39(8)
C1 Zr C4 84.29(7)
C3 Zr C6 85.12(7)
N1 Zr C6 92.30(5)
C7 Zr C6 34.76(6)
C2 Zr C6 84.23(7)
C1 Zr C6 64.96(6)
C4 Zr C6 64.67(7)
C3 Zr C5 65.00(8)
N1 Zr C5 82.60(6)
C7 Zr C5 64.61(6)
C2 Zr C5 83.38(8)
C1 Zr C5 83.27(7)
C4 Zr C5 34.00(8)
C6 Zr C5 34.41(6)
C3 Zr C36 105.03(7)
N1 Zr C36 98.97(5)
C7 Zr C36 123.22(5)
C2 Zr C36 91.83(7)
C1 Zr C36 99.10(6)
C4 Zr C36 134.16(7)
C6 Zr C36 156.22(6)
C5 Zr C36 167.94(6)
C3 Zr C35 131.53(7)
N1 Zr C35 93.53(5)
C7 Zr C35 100.64(5)
C2 Zr C35 104.66(7)
C1 Zr C35 92.39(6)
C4 Zr C35 166.09(7)
C6 Zr C35 125.86(5)
C5 Zr C35 158.97(6)
C36 Zr C35 33.08(5)
C3 Zr C37 96.67(6)
N1 Zr C37 78.19(5)
C7 Zr C37 155.47(5)
C2 Zr C37 103.19(6)
C1 Zr C37 125.14(6)
C4 Zr C37 111.46(6)
C6 Zr C37 169.56(6)
C5 Zr C37 138.10(6)
C36 Zr C37 32.67(5)
C35 Zr C37 59.86(5)
C35 Si1 C38 113.65(7)
C35 Si1 C40 109.59(7)
C38 Si1 C40 109.38(8)
C35 Si1 C39 108.84(7)
C38 Si1 C39 106.36(8)
C40 Si1 C39 108.89(8)
C37 Si2 C42 109.93(8)
C37 Si2 C43 111.75(7)
C42 Si2 C43 106.07(8)
C37 Si2 C41 110.65(8)
C42 Si2 C41 108.84(10)
C43 Si2 C41 109.46(9)
C8 N1 Zr 144.42(10)
C8 N2 C9 108.79(12)
C8 N2 C11 128.91(12)
C9 N2 C11 121.74(12)
C8 N3 C10 109.69(12)
C8 N3 C23 122.78(12)
C10 N3 C23 127.14(12)
C7 C1 C2 128.47(18)
C7 C1 Zr 72.04(9)
C2 C1 Zr 72.35(10)
C1 C2 C3 128.28(19)
C1 C2 Zr 72.86(10)
C3 C2 Zr 70.51(10)
C2 C3 C4 128.54(18)
C2 C3 Zr 74.17(10)
C4 C3 Zr 74.85(11)
C5 C4 C3 128.01(18)
C5 C4 Zr 74.08(10)
C3 C4 Zr 69.86(10)
C4 C5 C6 129.50(19)
C4 C5 Zr 71.92(11)
C6 C5 Zr 71.90(9)
C7 C6 C5 127.87(17)
C7 C6 Zr 71.48(9)
C5 C6 Zr 73.69(10)
C1 C7 C6 128.90(16)
C1 C7 Zr 73.15(9)
C6 C7 Zr 73.76(9)
N1 C8 N2 127.53(13)
N1 C8 N3 126.53(13)
N2 C8 N3 105.92(12)
C10 C9 N2 108.15(13)
C9 C10 N3 107.44(13)
C16 C11 C12 122.55(13)
C16 C11 N2 117.77(12)
C12 C11 N2 119.30(12)
C13 C12 C11 117.17(13)
C13 C12 C17 120.52(13)
C11 C12 C17 122.29(13)
C14 C13 C12 121.59(14)
C15 C14 C13 119.74(14)
C14 C15 C16 121.48(14)
C15 C16 C11 117.42(13)
C15 C16 C20 119.10(13)
C11 C16 C20 123.48(13)
C12 C17 C18 110.78(12)
C12 C17 C19 113.50(12)
C18 C17 C19 109.56(12)
C16 C20 C22 111.23(12)
C16 C20 C21 110.74(13)
C22 C20 C21 109.12(13)
C28 C23 C24 122.78(14)
C28 C23 N3 119.33(13)
C24 C23 N3 117.89(13)
C25 C24 C23 117.49(14)
C25 C24 C29 120.42(14)
C23 C24 C29 121.94(14)
C26 C25 C24 120.75(15)
C25 C26 C27 120.70(15)
C26 C27 C28 121.12(15)
C27 C28 C23 117.11(14)
C27 C28 C32 120.26(14)
C23 C28 C32 122.55(13)
C24 C29 C31 113.70(14)
C24 C29 C30 109.25(13)
C31 C29 C30 110.75(14)
C28 C32 C33 113.10(13)
C28 C32 C34 110.22(13)
C33 C32 C34 109.40(13)
C36 C35 Si1 123.80(11)
C36 C35 Zr 72.61(8)
Si1 C35 Zr 128.33(7)
C37 C36 C35 125.56(14)
C37 C36 Zr 76.42(9)
C35 C36 Zr 74.31(8)
C36 C37 Si2 127.00(12)
C36 C37 Zr 70.90(8)
Si2 C37 Zr 124.02(8)

loop_
_geom_bond_atom_site_label_1
_geom_bond_atom_site_label_2
_geom_bond_distance
Zr C3 2.3164(17)
Zr N1 2.3243(13)
Zr C7 2.3563(15)
Zr C2 2.3640(18)
Zr C1 2.3707(16)
Zr C4 2.3815(17)
Zr C6 2.3859(16)
Zr C5 2.4091(17)
Zr C36 2.4697(15)
Zr C35 2.4915(15)
Zr C37 2.5405(15)
Si1 C35 1.8491(15)
Si1 C38 1.8734(17)
Si1 C40 1.8751(17)
Si1 C39 1.8792(17)
Si2 C37 1.8454(15)
Si2 C42 1.8747(19)
Si2 C43 1.8759(17)
Si2 C41 1.8789(19)
N1 C8 1.3099(19)
N2 C8 1.3729(18)
N2 C9 1.4024(18)
N2 C11 1.4475(18)
N3 C8 1.3746(18)
N3 C10 1.3921(19)
N3 C23 1.4434(18)
C1 C7 1.414(2)
C1 C2 1.415(3)
C2 C3 1.420(3)
C3 C4 1.425(4)
C4 C5 1.401(3)
C5 C6 1.419(2)
C6 C7 1.417(2)
C9 C10 1.339(2)
C11 C16 1.405(2)
C11 C12 1.408(2)
C12 C13 1.394(2)
C12 C17 1.528(2)
C13 C14 1.390(2)
C14 C15 1.381(2)
C15 C16 1.397(2)
C16 C20 1.522(2)
C17 C18 1.533(2)
C17 C19 1.534(2)
C20 C22 1.531(2)
C20 C21 1.535(2)
C23 C28 1.404(2)
C23 C24 1.405(2)
C24 C25 1.396(2)
C24 C29 1.522(2)
C25 C26 1.382(2)
C26 C27 1.382(2)
C27 C28 1.396(2)
C28 C32 1.517(2)
C29 C31 1.524(2)
C29 C30 1.527(2)
C32 C33 1.532(2)
C32 C34 1.537(2)
C35 C36 1.413(2)
C36 C37 1.411(2)

loop_
_geom_torsion_atom_site_label_1
_geom_torsion_atom_site_label_2
_geom_torsion_atom_site_label_3
_geom_torsion_atom_site_label_4
_geom_torsion
C3 Zr N1 C8 -109.43(18)
C7 Zr N1 C8 -2.13(19)
C2 Zr N1 C8 -103.3(2)
C1 Zr N1 C8 -1.1(3)
C4 Zr N1 C8 -88.53(18)
C6 Zr N1 C8 -23.77(18)
C5 Zr N1 C8 -56.85(18)
C36 Zr N1 C8 135.22(17)
C35 Zr N1 C8 102.38(18)
C37 Zr N1 C8 160.58(18)
C3 Zr C1 C7 119.65(13)
N1 Zr C1 C7 -1.6(2)
C2 Zr C1 C7 142.14(18)
C4 Zr C1 C7 88.26(12)
C6 Zr C1 C7 23.59(10)
C5 Zr C1 C7 54.07(11)
C36 Zr C1 C7 -137.86(10)
C35 Zr C1 C7 -105.28(10)
C37 Zr C1 C7 -159.46(9)
C3 Zr C1 C2 -22.49(13)
N1 Zr C1 C2 -143.70(14)
C7 Zr C1 C2 -142.14(18)
C4 Zr C1 C2 -53.88(13)
C6 Zr C1 C2 -118.55(14)
C5 Zr C1 C2 -88.07(13)
C36 Zr C1 C2 80.00(13)
C35 Zr C1 C2 112.58(13)
C37 Zr C1 C2 58.40(14)
C7 C1 C2 C3 -1.7(3)
Zr C1 C2 C3 46.53(19)
C7 C1 C2 Zr -48.22(18)
C3 Zr C2 C1 142.8(2)
N1 Zr C2 C1 134.06(16)
C7 Zr C2 C1 22.68(11)
C4 Zr C2 C1 117.86(14)
C6 Zr C2 C1 53.12(12)
C5 Zr C2 C1 87.73(13)
C36 Zr C2 C1 -103.37(12)
C35 Zr C2 C1 -72.48(13)
C37 Zr C2 C1 -134.33(12)
N1 Zr C2 C3 -8.8(3)
C7 Zr C2 C3 -120.14(14)
C1 Zr C2 C3 -142.8(2)
C4 Zr C2 C3 -24.96(12)
C6 Zr C2 C3 -89.70(13)
C5 Zr C2 C3 -55.09(13)
C36 Zr C2 C3 113.81(13)
C35 Zr C2 C3 144.70(12)
C37 Zr C2 C3 82.85(13)
C1 C2 C3 C4 7.7(3)
Zr C2 C3 C4 55.04(19)
C1 C2 C3 Zr -47.4(2)
N1 Zr C3 C2 176.33(11)
C7 Zr C3 C2 52.03(13)
C1 Zr C3 C2 22.18(12)
C4 Zr C3 C2 138.39(18)
C6 Zr C3 C2 86.90(13)
C5 Zr C3 C2 116.00(14)
C36 Zr C3 C2 -71.23(13)
C35 Zr C3 C2 -48.31(15)
C37 Zr C3 C2 -103.44(12)
N1 Zr C3 C4 37.95(14)
C7 Zr C3 C4 -86.36(12)
C2 Zr C3 C4 -138.39(18)
C1 Zr C3 C4 -116.20(13)
C6 Zr C3 C4 -51.48(11)
C5 Zr C3 C4 -22.39(11)
C36 Zr C3 C4 150.39(11)
C35 Zr C3 C4 173.31(10)
C37 Zr C3 C4 118.18(11)
C2 C3 C4 C5 -5.9(3)
Zr C3 C4 C5 48.89(18)
C2 C3 C4 Zr -54.77(19)
C3 Zr C4 C5 -141.88(18)
N1 Zr C4 C5 68.66(12)
C7 Zr C4 C5 -51.44(12)
C2 Zr C4 C5 -116.90(13)
C1 Zr C4 C5 -86.44(12)
C6 Zr C4 C5 -21.48(11)
C36 Zr C4 C5 176.42(10)
C35 Zr C4 C5 -163.2(2)
C37 Zr C4 C5 147.95(11)
N1 Zr C4 C3 -149.47(11)
C7 Zr C4 C3 90.43(12)
C2 Zr C4 C3 24.98(11)
C1 Zr C4 C3 55.44(12)
C6 Zr C4 C3 120.40(13)
C5 Zr C4 C3 141.88(18)
C36 Zr C4 C3 -41.70(15)
C35 Zr C4 C3 -21.3(3)
C37 Zr C4 C3 -70.17(12)
C3 C4 C5 C6 -1.2(3)
Zr C4 C5 C6 46.16(18)
C3 C4 C5 Zr -47.36(18)
C3 Zr C5 C4 23.17(12)
N1 Zr C5 C4 -110.69(12)
C7 Zr C5 C4 120.53(13)
C2 Zr C5 C4 54.71(13)
C1 Zr C5 C4 89.74(12)
C6 Zr C5 C4 144.15(18)
C36 Zr C5 C4 -12.4(4)
C35 Zr C5 C4 168.81(15)
C37 Zr C5 C4 -47.69(16)
C3 Zr C5 C6 -120.98(13)
N1 Zr C5 C6 105.16(12)
C7 Zr C5 C6 -23.63(11)
C2 Zr C5 C6 -89.45(12)
C1 Zr C5 C6 -54.41(12)
C4 Zr C5 C6 -144.15(18)
C36 Zr C5 C6 -156.5(2)
C35 Zr C5 C6 24.7(2)
C37 Zr C5 C6 168.15(10)
C4 C5 C6 C7 3.5(3)
Zr C5 C6 C7 49.70(16)
C4 C5 C6 Zr -46.17(18)
C3 Zr C6 C7 -89.34(12)
N1 Zr C6 C7 146.10(10)
C2 Zr C6 C7 -53.88(11)
C1 Zr C6 C7 -23.63(10)
C4 Zr C6 C7 -119.34(12)
C5 Zr C6 C7 -140.58(17)
C36 Zr C6 C7 27.5(2)
C35 Zr C6 C7 50.07(12)
C37 Zr C6 C7 170.3(3)
C3 Zr C6 C5 51.24(13)
N1 Zr C6 C5 -73.32(12)
C7 Zr C6 C5 140.58(17)
C2 Zr C6 C5 86.70(13)
C1 Zr C6 C5 116.95(13)
C4 Zr C6 C5 21.24(12)
C36 Zr C6 C5 168.10(13)
C35 Zr C6 C5 -169.36(11)
C37 Zr C6 C5 -49.2(4)
C2 C1 C7 C6 -3.4(3)
Zr C1 C7 C6 -51.69(17)
C2 C1 C7 Zr 48.33(18)
C5 C6 C7 C1 0.9(3)
Zr C6 C7 C1 51.46(17)
C5 C6 C7 Zr -50.53(17)
C3 Zr C7 C1 -52.75(12)
N1 Zr C7 C1 179.24(10)
C2 Zr C7 C1 -22.66(12)
C4 Zr C7 C1 -88.15(12)
C6 Zr C7 C1 -140.51(16)
C5 Zr C7 C1 -117.10(12)
C36 Zr C7 C1 52.36(12)
C35 Zr C7 C1 78.71(11)
C37 Zr C7 C1 43.72(18)
C3 Zr C7 C6 87.76(12)
N1 Zr C7 C6 -40.25(12)
C2 Zr C7 C6 117.85(12)
C1 Zr C7 C6 140.51(16)
C4 Zr C7 C6 52.36(11)
C5 Zr C7 C6 23.41(10)
C36 Zr C7 C6 -167.13(9)
C35 Zr C7 C6 -140.78(10)
C37 Zr C7 C6 -175.77(12)
Zr N1 C8 N2 -59.8(2)
Zr N1 C8 N3 122.42(16)
C9 N2 C8 N1 -178.64(14)
C11 N2 C8 N1 -7.2(2)
C9 N2 C8 N3 -0.51(15)
C11 N2 C8 N3 170.94(13)
C10 N3 C8 N1 178.17(14)
C23 N3 C8 N1 4.8(2)
C10 N3 C8 N2 0.02(15)
C23 N3 C8 N2 -173.33(12)
C8 N2 C9 C10 0.84(17)
C11 N2 C9 C10 -171.35(13)
N2 C9 C10 N3 -0.80(17)
C8 N3 C10 C9 0.50(17)
C23 N3 C10 C9 173.49(14)
C8 N2 C11 C16 119.05(16)
C9 N2 C11 C16 -70.47(18)
C8 N2 C11 C12 -67.86(19)
C9 N2 C11 C12 102.62(16)
C16 C11 C12 C13 1.4(2)
N2 C11 C12 C13 -171.30(13)
C16 C11 C12 C17 179.72(13)
N2 C11 C12 C17 7.0(2)
C11 C12 C13 C14 0.6(2)
C17 C12 C13 C14 -177.74(14)
C12 C13 C14 C15 -1.6(2)
C13 C14 C15 C16 0.7(2)
C14 C15 C16 C11 1.2(2)
C14 C15 C16 C20 -179.37(14)
C12 C11 C16 C15 -2.3(2)
N2 C11 C16 C15 170.54(13)
C12 C11 C16 C20 178.29(13)
N2 C11 C16 C20 -8.9(2)
C13 C12 C17 C18 98.13(16)
C11 C12 C17 C18 -80.09(17)
C13 C12 C17 C19 -25.6(2)
C11 C12 C17 C19 156.17(14)
C15 C16 C20 C22 -67.66(18)
C11 C16 C20 C22 111.73(16)
C15 C16 C20 C21 53.87(18)
C11 C16 C20 C21 -126.74(15)
C8 N3 C23 C28 -107.95(16)
C10 N3 C23 C28 79.91(19)
C8 N3 C23 C24 71.18(18)
C10 N3 C23 C24 -100.96(17)
C28 C23 C24 C25 2.2(2)
N3 C23 C24 C25 -176.89(14)
C28 C23 C24 C29 -173.33(14)
N3 C23 C24 C29 7.6(2)
C23 C24 C25 C26 -1.0(2)
C29 C24 C25 C26 174.62(15)
C24 C25 C26 C27 -1.1(3)
C25 C26 C27 C28 2.0(3)
C26 C27 C28 C23 -0.8(2)
C26 C27 C28 C32 -177.81(15)
C24 C23 C28 C27 -1.3(2)
N3 C23 C28 C27 177.77(13)
C24 C23 C28 C32 175.60(14)
N3 C23 C28 C32 -5.3(2)
C25 C24 C29 C31 42.9(2)
C23 C24 C29 C31 -141.66(16)
C25 C24 C29 C30 -81.33(19)
C23 C24 C29 C30 94.07(17)
C27 C28 C32 C33 -42.2(2)
C23 C28 C32 C33 141.02(15)
C27 C28 C32 C34 80.64(18)
C23 C28 C32 C34 -96.17(17)
C38 Si1 C35 C36 139.31(13)
C40 Si1 C35 C36 16.61(16)
C39 Si1 C35 C36 -102.38(14)
C38 Si1 C35 Zr 45.26(12)
C40 Si1 C35 Zr -77.45(11)
C39 Si1 C35 Zr 163.57(9)
C3 Zr C35 C36 -43.55(13)
N1 Zr C35 C36 101.05(9)
C7 Zr C35 C36 -137.13(9)
C2 Zr C35 C36 -70.05(10)
C1 Zr C35 C36 -103.05(10)
C4 Zr C35 C36 -27.3(3)
C6 Zr C35 C36 -163.54(9)
C5 Zr C35 C36 179.54(15)
C37 Zr C35 C36 26.89(9)
C3 Zr C35 Si1 76.15(12)
N1 Zr C35 Si1 -139.25(9)
C7 Zr C35 Si1 -17.43(10)
C2 Zr C35 Si1 49.65(11)
C1 Zr C35 Si1 16.65(10)
C4 Zr C35 Si1 92.4(3)
C6 Zr C35 Si1 -43.85(12)
C5 Zr C35 Si1 -60.8(2)
C36 Zr C35 Si1 119.70(14)
C37 Zr C35 Si1 146.59(11)
Si1 C35 C36 C37 175.12(12)
Zr C35 C36 C37 -59.96(15)
Si1 C35 C36 Zr -124.92(11)
C3 Zr C36 C37 -78.71(11)
N1 Zr C36 C37 50.94(10)
C7 Zr C36 C37 -173.37(9)
C2 Zr C36 C37 -111.91(10)
C1 Zr C36 C37 -146.12(10)
C4 Zr C36 C37 -55.26(13)
C6 Zr C36 C37 168.28(13)
C5 Zr C36 C37 -45.6(3)
C35 Zr C36 C37 133.57(14)
C3 Zr C36 C35 147.72(10)
N1 Zr C36 C35 -82.63(9)
C7 Zr C36 C35 53.06(11)
C2 Zr C36 C35 114.52(10)
C1 Zr C36 C35 80.31(10)
C4 Zr C36 C35 171.16(10)
C6 Zr C36 C35 34.70(19)
C5 Zr C36 C35 -179.2(3)
C37 Zr C36 C35 -133.57(14)
C35 C36 C37 Si2 177.74(12)
Zr C36 C37 Si2 118.71(13)
C35 C36 C37 Zr 59.02(14)
C42 Si2 C37 C36 102.60(15)
C43 Si2 C37 C36 -139.90(14)
C41 Si2 C37 C36 -17.64(17)
C42 Si2 C37 Zr -166.57(9)
C43 Si2 C37 Zr -49.07(11)
C41 Si2 C37 Zr 73.18(11)
C3 Zr C37 C36 107.53(11)
N1 Zr C37 C36 -128.41(10)
C7 Zr C37 C36 13.46(18)
C2 Zr C37 C36 72.26(11)
C1 Zr C37 C36 42.31(12)
C4 Zr C37 C36 140.70(10)
C6 Zr C37 C36 -153.1(3)
C5 Zr C37 C36 167.08(10)
C35 Zr C37 C36 -27.21(9)
C3 Zr C37 Si2 -14.80(11)
N1 Zr C37 Si2 109.26(9)
C7 Zr C37 Si2 -108.87(13)
C2 Zr C37 Si2 -50.07(11)
C1 Zr C37 Si2 -80.01(11)
C4 Zr C37 Si2 18.37(12)
C6 Zr C37 Si2 84.6(3)
C5 Zr C37 Si2 44.75(14)
C36 Zr C37 Si2 -122.33(14)
C35 Zr C37 Si2 -149.54(11)
